data_7038583
loop_
_publ_author_name
'Graux, Lionel V.'
'Giorgi, Michel'
'Buono, G\'erard'
'Clavier, Herv\'e'

_publ_section_title
;
 [RuCl2(\h(6)-p-cymene)] complexes bearing phosphinous acid ligands:
 preparation, application in C-H bond functionalization and mechanistic
 investigations.
;
_journal_issue 15
_journal_name_full 'Dalton transactions (Cambridge, England : 2003)'
_journal_page_first 6491
_journal_page_last 6502
_journal_paper_doi 10.1039/c5dt04683a
_journal_volume 45
_journal_year 2016
_chemical_compound_source 'synthesis as described'
_chemical_formula_sum 'C22 H37 Cl2 O P Ru'
_chemical_formula_weight 520.46
_chemical_name_systematic
;
 ?
;
_space_group_IT_number 2
_symmetry_cell_setting triclinic
_symmetry_Int_Tables_number 2
_symmetry_space_group_name_Hall '-P 1'
_symmetry_space_group_name_H-M 'P -1'
_atom_sites_solution_hydrogens geom
_atom_sites_solution_primary direct
_atom_sites_solution_secondary difmap
_audit_conform_dict_location ftp://ftp.iucr.org/pub/cif_core.dic
_audit_conform_dict_name cif_core.dic
_audit_conform_dict_version 2.4
_audit_creation_date 2013-02-01T11:25:05-00:00
_audit_creation_method 'WinGX routine CIF_UPDATE'
_audit_update_record
;
2015-10-29 deposited with the CCDC.
2016-02-22 downloaded from the CCDC.
;
_cell_angle_alpha 94.962(1)
_cell_angle_beta 103.272(1)
_cell_angle_gamma 98.0424(7)
_cell_formula_units_Z 6
_cell_length_a 10.6622(2)
_cell_length_b 17.9372(4)
_cell_length_c 19.9486(3)
_cell_measurement_reflns_used 65816
_cell_measurement_temperature 293(2)
_cell_measurement_theta_max 27.49
_cell_measurement_theta_min 2.11
_cell_measurement_wavelength 0.71073
_cell_volume 3648.80(12)
_computing_molecular_graphics 'Ortep-3 for Windows (Farrugia, 1997)'
_computing_publication_material 'WinGX publication routines (Farrugia, 1999)'
_computing_structure_refinement 'SHELXL-97 (Sheldrick, 2008)'
_computing_structure_solution 'SIR92 (Giacovazzo et al, 1993)'
_diffrn_ambient_temperature 293(2)
_diffrn_measured_fraction_theta_full 0.998
_diffrn_measured_fraction_theta_max 0.996
_diffrn_measurement_device_type KappaCCD
_diffrn_measurement_method 'Omega + Phi scan'
_diffrn_radiation_monochromator graphite
_diffrn_radiation_probe x-ray
_diffrn_radiation_type MoK\a
_diffrn_radiation_wavelength 0.71073
_diffrn_reflns_av_R_equivalents 0.0551
_diffrn_reflns_av_unetI/netI 0.091
_diffrn_reflns_limit_h_max 13
_diffrn_reflns_limit_h_min -13
_diffrn_reflns_limit_k_max 21
_diffrn_reflns_limit_k_min -23
_diffrn_reflns_limit_l_max 25
_diffrn_reflns_limit_l_min -25
_diffrn_reflns_number 65816
_diffrn_reflns_reduction_process
;
 Scaled and merged with Sortav
 R.H. Blessing, (1987) Cryst. Rev. 1, 3-58
 R.H. Blessing, (1989) J. Appl. Cryst. 22, 396-397
;
_diffrn_reflns_theta_full 25
_diffrn_reflns_theta_max 27.49
_diffrn_reflns_theta_min 2.11
_diffrn_standards_number 0
_exptl_absorpt_coefficient_mu 0.94
_exptl_absorpt_correction_T_max 0.913
_exptl_absorpt_correction_T_min 0.911
_exptl_absorpt_correction_type multi-scan
_exptl_absorpt_process_details
;
 R.H. Blessing, Acta Cryst. (1995), A51, 33-38
;
_exptl_crystal_colour red
_exptl_crystal_density_diffrn 1.421
_exptl_crystal_density_method 'not measured'
_exptl_crystal_description prism
_exptl_crystal_F_000 1620
_exptl_crystal_size_max 0.2
_exptl_crystal_size_mid 0.16
_exptl_crystal_size_min 0.1
_refine_diff_density_max 1.321
_refine_diff_density_min -0.870
_refine_diff_density_rms 0.095
_refine_ls_extinction_method none
_refine_ls_goodness_of_fit_ref 1.069
_refine_ls_hydrogen_treatment constr
_refine_ls_matrix_type full
_refine_ls_number_parameters 742
_refine_ls_number_reflns 16671
_refine_ls_number_restraints 0
_refine_ls_restrained_S_all 1.069
_refine_ls_R_factor_all 0.0886
_refine_ls_R_factor_gt 0.0438
_refine_ls_shift/su_max 0.000
_refine_ls_shift/su_mean 0
_refine_ls_structure_factor_coef Fsqd
_refine_ls_weighting_details 'w=1/[\s^2^(Fo^2^)+(0.0641P)^2^] where P=(Fo^2^+2Fc^2^)/3'
_refine_ls_weighting_scheme calc
_refine_ls_wR_factor_gt 0.1263
_refine_ls_wR_factor_ref 0.1103
_reflns_number_gt 10903
_reflns_number_total 16676
_reflns_threshold_expression >2\s(I)
_cod_data_source_file c5dt04683a2.cif
_cod_data_source_block lgr148abs
_cod_depositor_comments 'Adding full bibliography for 7038583--7038589.cif.'
_cod_database_code 7038583

loop_
_symmetry_equiv_pos_as_xyz
'x, y, z'
'-x, -y, -z'

loop_
_atom_site_label
_atom_site_type_symbol
_atom_site_fract_x
_atom_site_fract_y
_atom_site_fract_z
_atom_site_U_iso_or_equiv
_atom_site_adp_type
_atom_site_occupancy
_atom_site_site_symmetry_order
_atom_site_calc_flag
_atom_site_refinement_flags_posn
_atom_site_refinement_flags_adp
C1 C 0.3648(4) 0.1539(2) 0.3701(2) 0.0495(9) Uani 1 1 d . .
H1 H 0.2993 0.1733 0.3409 0.059 Uiso 1 1 calc R .
C2 C 0.3337(4) 0.1104(2) 0.4213(2) 0.0581(11) Uani 1 1 d . .
C3 C 0.4367(4) 0.0812(2) 0.4641(3) 0.0654(13) Uani 1 1 d . .
H3 H 0.4188 0.0519 0.4981 0.079 Uiso 1 1 calc R .
C4 C 0.5630(4) 0.0954(2) 0.4562(2) 0.0631(12) Uani 1 1 d . .
H4 H 0.6282 0.0749 0.4846 0.076 Uiso 1 1 calc R .
C5 C 0.5956(4) 0.1407(2) 0.4055(2) 0.0475(9) Uani 1 1 d . .
C6 C 0.4947(4) 0.1685(2) 0.36228(18) 0.0434(9) Uani 1 1 d . .
H6 H 0.5129 0.1971 0.3279 0.052 Uiso 1 1 calc R .
C7 C 0.1961(4) 0.0959(3) 0.4299(3) 0.0846(16) Uani 1 1 d . .
H7A H 0.1957 0.1130 0.4768 0.127 Uiso 1 1 calc GR .
H7B H 0.1628 0.0425 0.4198 0.127 Uiso 1 1 calc GR .
H7C H 0.1421 0.1229 0.3986 0.127 Uiso 1 1 calc GR .
C8 C 0.7343(4) 0.1590(3) 0.3965(2) 0.0618(11) Uani 1 1 d . .
H8 H 0.7637 0.2138 0.4085 0.074 Uiso 1 1 calc R .
C9 C 0.8305(6) 0.1184(5) 0.4438(4) 0.140(3) Uani 1 1 d . .
H9A H 0.8437 0.1399 0.4911 0.210 Uiso 1 1 calc GR .
H9B H 0.9124 0.1246 0.4309 0.210 Uiso 1 1 calc GR .
H9C H 0.7955 0.0654 0.4389 0.210 Uiso 1 1 calc GR .
C10 C 0.7358(6) 0.1387(4) 0.3219(3) 0.113(2) Uani 1 1 d . .
H10A H 0.7112 0.0848 0.3096 0.170 Uiso 1 1 calc GR .
H10B H 0.8220 0.1543 0.3159 0.170 Uiso 1 1 calc GR .
H10C H 0.6750 0.1640 0.2926 0.170 Uiso 1 1 calc GR .
C11 C 0.4760(3) 0.3662(2) 0.38314(19) 0.0415(8) Uani 1 1 d . .
H11 H 0.4270 0.3320 0.3416 0.050 Uiso 1 1 calc R .
C12 C 0.6210(4) 0.3700(2) 0.3860(2) 0.0504(10) Uani 1 1 d . .
H12A H 0.6719 0.4048 0.4261 0.060 Uiso 1 1 calc R .
H12B H 0.6447 0.3202 0.3917 0.060 Uiso 1 1 calc R .
C13 C 0.6542(5) 0.3959(3) 0.3212(2) 0.0637(12) Uani 1 1 d . .
H13A H 0.7471 0.3981 0.3251 0.076 Uiso 1 1 calc R .
H13B H 0.6075 0.3596 0.2814 0.076 Uiso 1 1 calc R .
C14 C 0.6181(4) 0.4724(3) 0.3104(3) 0.0731(14) Uani 1 1 d . .
H14A H 0.6333 0.4859 0.2665 0.088 Uiso 1 1 calc R .
H14B H 0.6737 0.5098 0.3470 0.088 Uiso 1 1 calc R .
C15 C 0.4753(5) 0.4744(3) 0.3102(3) 0.0861(17) Uani 1 1 d . .
H15A H 0.4589 0.5262 0.3086 0.103 Uiso 1 1 calc R .
H15B H 0.4195 0.4438 0.2689 0.103 Uiso 1 1 calc R .
C16 C 0.4405(4) 0.4450(2) 0.3740(3) 0.0650(13) Uani 1 1 d . .
H16A H 0.3475 0.4428 0.3697 0.078 Uiso 1 1 calc R .
H16B H 0.4866 0.4800 0.4149 0.078 Uiso 1 1 calc R .
C17 C 0.2687(4) 0.3341(3) 0.4592(2) 0.0604(12) Uani 1 1 d . .
H17 H 0.2460 0.2920 0.4848 0.072 Uiso 1 1 calc R .
C18 C 0.1706(4) 0.3110(3) 0.3906(2) 0.0605(11) Uani 1 1 d . .
H18A H 0.1775 0.2600 0.3728 0.073 Uiso 1 1 calc R .
H18B H 0.1911 0.3448 0.3578 0.073 Uiso 1 1 calc R .
C19 C 0.0306(5) 0.3128(4) 0.3959(3) 0.102(2) Uani 1 1 d . .
H19A H -0.0227 0.3140 0.3497 0.122 Uiso 1 1 calc R .
H19B H -0.0012 0.2658 0.4117 0.122 Uiso 1 1 calc R .
C20 C 0.0105(6) 0.3738(5) 0.4402(4) 0.118(2) Uani 1 1 d . .
H20A H -0.0748 0.3608 0.4495 0.142 Uiso 1 1 calc R .
H20B H 0.0085 0.4180 0.4155 0.142 Uiso 1 1 calc R .
C21 C 0.1073(6) 0.3949(4) 0.5069(3) 0.108(2) Uani 1 1 d . .
H21A H 0.0890 0.3587 0.5383 0.129 Uiso 1 1 calc R .
H21B H 0.0972 0.4443 0.5269 0.129 Uiso 1 1 calc R .
C22 C 0.2485(5) 0.3978(4) 0.5026(3) 0.122(3) Uani 1 1 d . .
H22A H 0.2760 0.4442 0.4846 0.146 Uiso 1 1 calc R .
H22B H 0.3032 0.3994 0.5490 0.146 Uiso 1 1 calc R .
C23 C 0.0363(4) 0.1341(2) 0.02061(18) 0.0509(10) Uani 1 1 d . .
H23 H -0.0242 0.1599 -0.0050 0.061 Uiso 1 1 calc R .
C24 C -0.0055(4) 0.0801(2) 0.0618(2) 0.0536(10) Uani 1 1 d . .
C25 C 0.0905(4) 0.0397(2) 0.0971(2) 0.0566(11) Uani 1 1 d . .
H25 H 0.0654 0.0021 0.1229 0.068 Uiso 1 1 calc R .
C26 C 0.2179(4) 0.0545(2) 0.0942(2) 0.0553(10) Uani 1 1 d . .
H26 H 0.2771 0.0264 0.1176 0.066 Uiso 1 1 calc R .
C27 C 0.2626(4) 0.1122(2) 0.05602(19) 0.0453(9) Uani 1 1 d . .
C28 C 0.1678(4) 0.1496(2) 0.01773(18) 0.0466(9) Uani 1 1 d . .
H28 H 0.1926 0.1852 -0.0100 0.056 Uiso 1 1 calc R .
C29 C -0.1434(4) 0.0649(3) 0.0689(3) 0.0844(17) Uani 1 1 d . .
H29A H -0.1952 0.0954 0.0403 0.127 Uiso 1 1 calc GR .
H29B H -0.1448 0.0774 0.1164 0.127 Uiso 1 1 calc GR .
H29C H -0.1787 0.0122 0.0543 0.127 Uiso 1 1 calc GR .
C30 C 0.4041(4) 0.1303(3) 0.0525(3) 0.0638(12) Uani 1 1 d . .
H30 H 0.4317 0.1852 0.0652 0.077 Uiso 1 1 calc R .
C31 C 0.4983(5) 0.0906(4) 0.1038(4) 0.113(2) Uani 1 1 d . .
H31A H 0.4975 0.1079 0.1506 0.170 Uiso 1 1 calc GR .
H31B H 0.5852 0.1026 0.0977 0.170 Uiso 1 1 calc GR .
H31C H 0.4702 0.0366 0.0949 0.170 Uiso 1 1 calc GR .
C32 C 0.4142(6) 0.1121(4) -0.0214(3) 0.114(2) Uani 1 1 d . .
H32A H 0.3924 0.0583 -0.0348 0.171 Uiso 1 1 calc GR .
H32B H 0.5019 0.1293 -0.0245 0.171 Uiso 1 1 calc GR .
H32C H 0.3548 0.1372 -0.0518 0.171 Uiso 1 1 calc GR .
C33 C 0.1611(4) 0.3451(3) 0.0668(3) 0.0671(12) Uani 1 1 d . U
H33 H 0.1138 0.3188 0.0210 0.081 Uiso 1 1 calc R .
C34 C 0.3041(4) 0.3479(3) 0.0706(3) 0.0774(14) Uani 1 1 d . U
H34A H 0.3240 0.2968 0.0679 0.093 Uiso 1 1 calc R .
H34B H 0.3553 0.3755 0.1146 0.093 Uiso 1 1 calc R .
C35 C 0.3404(6) 0.3877(4) 0.0099(4) 0.1053(18) Uani 1 1 d . U
H35A H 0.4330 0.3896 0.0131 0.126 Uiso 1 1 calc R .
H35B H 0.2927 0.3582 -0.0338 0.126 Uiso 1 1 calc R .
C36 C 0.3114(6) 0.4617(4) 0.0108(4) 0.120(2) Uani 1 1 d . U
H36A H 0.3321 0.4836 -0.0289 0.144 Uiso 1 1 calc R .
H36B H 0.3654 0.4926 0.0524 0.144 Uiso 1 1 calc R .
C37 C 0.1671(6) 0.4629(4) 0.0088(4) 0.123(2) Uani 1 1 d . U
H37A H 0.1130 0.4366 -0.0351 0.148 Uiso 1 1 calc R .
H37B H 0.1517 0.5150 0.0124 0.148 Uiso 1 1 calc R .
C38 C 0.1294(5) 0.4239(3) 0.0695(4) 0.0964(17) Uani 1 1 d . U
H38A H 0.1771 0.4530 0.1134 0.116 Uiso 1 1 calc R .
H38B H 0.0367 0.4220 0.0661 0.116 Uiso 1 1 calc R .
C39 C -0.0619(4) 0.2958(3) 0.1254(2) 0.0677(12) Uani 1 1 d . U
H39 H -0.0928 0.2506 0.1450 0.081 Uiso 1 1 calc R .
C40 C -0.1494(4) 0.2840(4) 0.0545(3) 0.0867(15) Uani 1 1 d . U
H40A H -0.1393 0.2370 0.0300 0.104 Uiso 1 1 calc R .
H40B H -0.1253 0.3252 0.0290 0.104 Uiso 1 1 calc R .
C41 C -0.2938(6) 0.2807(6) 0.0579(4) 0.145(2) Uani 1 1 d . U
H41A H -0.3452 0.2856 0.0120 0.174 Uiso 1 1 calc R .
H41B H -0.3246 0.2310 0.0692 0.174 Uiso 1 1 calc R .
C42 C -0.3180(7) 0.3353(6) 0.1052(5) 0.161(3) Uani 1 1 d . U
H42A H -0.4090 0.3244 0.1065 0.193 Uiso 1 1 calc R .
H42B H -0.3034 0.3846 0.0892 0.193 Uiso 1 1 calc R .
C43 C -0.2394(7) 0.3388(6) 0.1730(5) 0.160(3) Uani 1 1 d . U
H43A H -0.2575 0.2911 0.1912 0.192 Uiso 1 1 calc R .
H43B H -0.2583 0.3788 0.2031 0.192 Uiso 1 1 calc R .
C44 C -0.0863(7) 0.3555(5) 0.1705(4) 0.148(3) Uani 1 1 d . U
H44A H -0.0675 0.4039 0.1534 0.177 Uiso 1 1 calc R .
H44B H -0.0305 0.3578 0.2167 0.177 Uiso 1 1 calc R .
C45 C -0.2943(4) 0.1369(2) -0.33103(18) 0.0475(9) Uani 1 1 d . .
H45 H -0.3500 0.1691 -0.3503 0.057 Uiso 1 1 calc R .
C46 C -0.3428(4) 0.0762(2) -0.2988(2) 0.0496(9) Uani 1 1 d . .
C47 C -0.2530(4) 0.0273(2) -0.2725(2) 0.0535(10) Uani 1 1 d . .
H47 H -0.2827 -0.0143 -0.2523 0.064 Uiso 1 1 calc R .
C48 C -0.1262(4) 0.0392(2) -0.2759(2) 0.0548(11) Uani 1 1 d . .
H48 H -0.0721 0.0053 -0.2587 0.066 Uiso 1 1 calc R .
C49 C -0.0746(4) 0.1023(2) -0.30501(19) 0.0479(9) Uani 1 1 d . .
C50 C -0.1621(4) 0.1496(2) -0.33452(18) 0.0467(9) Uani 1 1 d . .
H50 H -0.1325 0.1897 -0.3566 0.056 Uiso 1 1 calc R .
C51 C -0.4823(4) 0.0635(3) -0.2938(3) 0.0779(15) Uani 1 1 d . .
H51A H -0.5205 0.1077 -0.3047 0.117 Uiso 1 1 calc GR .
H51B H -0.4855 0.0542 -0.2475 0.117 Uiso 1 1 calc GR .
H51C H -0.5301 0.0205 -0.3260 0.117 Uiso 1 1 calc GR .
C52 C 0.0674(4) 0.1188(3) -0.3080(2) 0.0691(13) Uani 1 1 d . .
H52 H 0.1019 0.1711 -0.2866 0.083 Uiso 1 1 calc R .
C53 C 0.1542(6) 0.0660(4) -0.2666(4) 0.131(3) Uani 1 1 d . .
H53A H 0.1455 0.0694 -0.2196 0.196 Uiso 1 1 calc GR .
H53B H 0.2439 0.0819 -0.2667 0.196 Uiso 1 1 calc GR .
H53C H 0.1262 0.0145 -0.2881 0.196 Uiso 1 1 calc GR .
C54 C 0.0812(6) 0.1134(5) -0.3813(3) 0.133(3) Uani 1 1 d . .
H54A H 0.0491 0.0625 -0.4035 0.199 Uiso 1 1 calc GR .
H54B H 0.1716 0.1268 -0.3813 0.199 Uiso 1 1 calc GR .
H54C H 0.0317 0.1476 -0.4061 0.199 Uiso 1 1 calc GR .
C55 C -0.1399(4) 0.3379(2) -0.2571(2) 0.0460(9) Uani 1 1 d . .
H55 H -0.1916 0.3188 -0.3043 0.055 Uiso 1 1 calc R .
C56 C 0.0032(4) 0.3348(2) -0.2566(2) 0.0571(11) Uani 1 1 d . .
H56A H 0.0584 0.3550 -0.2110 0.068 Uiso 1 1 calc R .
H56B H 0.0143 0.2825 -0.2662 0.068 Uiso 1 1 calc R .
C57 C 0.0443(5) 0.3811(3) -0.3113(3) 0.0789(15) Uani 1 1 d . .
H57A H 0.1352 0.3791 -0.3101 0.095 Uiso 1 1 calc R .
H57B H -0.0079 0.3592 -0.3570 0.095 Uiso 1 1 calc R .
C58 C 0.0267(5) 0.4615(3) -0.2981(4) 0.0939(19) Uani 1 1 d . .
H58A H 0.0508 0.4894 -0.3340 0.113 Uiso 1 1 calc R .
H58B H 0.0839 0.4844 -0.2539 0.113 Uiso 1 1 calc R .
C59 C -0.1138(5) 0.4667(3) -0.2973(3) 0.0868(17) Uani 1 1 d . .
H59A H -0.1702 0.4486 -0.3430 0.104 Uiso 1 1 calc R .
H59B H -0.1217 0.5193 -0.2860 0.104 Uiso 1 1 calc R .
C60 C -0.1571(5) 0.4191(3) -0.2437(3) 0.0698(13) Uani 1 1 d . .
H60A H -0.1061 0.4404 -0.1976 0.084 Uiso 1 1 calc R .
H60B H -0.2482 0.4212 -0.2455 0.084 Uiso 1 1 calc R .
C61 C -0.3565(4) 0.2891(3) -0.1920(2) 0.0612(11) Uani 1 1 d . U
H61 H -0.3897 0.2421 -0.1756 0.073 Uiso 1 1 calc R .
C62 C -0.4523(4) 0.2877(4) -0.2585(3) 0.0814(15) Uani 1 1 d . U
H62A H -0.4524 0.2426 -0.2889 0.098 Uiso 1 1 calc R .
H62B H -0.4272 0.3316 -0.2806 0.098 Uiso 1 1 calc R .
C63 C -0.5916(6) 0.2884(5) -0.2478(4) 0.128(2) Uani 1 1 d . U
H63A H -0.6454 0.3017 -0.2898 0.154 Uiso 1 1 calc R .
H63B H -0.6277 0.2372 -0.2423 0.154 Uiso 1 1 calc R .
C64 C -0.6025(6) 0.3362(5) -0.1929(4) 0.143(2) Uani 1 1 d . U
H64A H -0.6895 0.3231 -0.1858 0.172 Uiso 1 1 calc R .
H64B H -0.5940 0.3875 -0.2051 0.172 Uiso 1 1 calc R .
C65 C -0.5062(6) 0.3354(5) -0.1262(3) 0.140(2) Uani 1 1 d . U
H65A H -0.5249 0.2877 -0.1081 0.168 Uiso 1 1 calc R .
H65B H -0.5128 0.3761 -0.0925 0.168 Uiso 1 1 calc R .
C66 C -0.3628(6) 0.3457(5) -0.1378(3) 0.124(2) Uani 1 1 d . U
H66A H -0.3400 0.3959 -0.1504 0.149 Uiso 1 1 calc R .
H66B H -0.3008 0.3406 -0.0951 0.149 Uiso 1 1 calc R .
O1 O 0.5206(3) 0.38567(16) 0.52280(14) 0.0586(7) Uani 1 1 d . .
H1A H 0.5801 0.3670 0.5454 0.088 Uiso 1 1 calc GR .
O2 O 0.1822(3) 0.33679(17) 0.20444(15) 0.0659(8) Uani 1 1 d . .
H2 H 0.2452 0.3180 0.2229 0.099 Uiso 1 1 calc GR .
O3 O -0.1046(3) 0.30902(17) -0.12373(14) 0.0629(8) Uani 1 1 d . .
H3A H -0.0525 0.2809 -0.1098 0.094 Uiso 1 1 calc GR .
P1 P 0.43790(9) 0.32543(5) 0.45866(5) 0.0367(2) Uani 1 1 d . .
P2 P 0.10935(9) 0.28765(5) 0.13150(5) 0.0370(2) Uani 1 1 d . .
P3 P -0.19473(9) 0.27314(5) -0.19919(4) 0.0364(2) Uani 1 1 d . .
Cl1 Cl 0.70138(10) 0.27062(6) 0.54103(5) 0.0577(3) Uani 1 1 d . .
Cl2 Cl 0.40992(11) 0.21507(8) 0.57252(5) 0.0676(3) Uani 1 1 d . .
Cl3 Cl 0.36551(9) 0.22242(6) 0.20362(5) 0.0563(3) Uani 1 1 d . .
Cl4 Cl 0.07321(10) 0.15490(6) 0.22887(5) 0.0533(2) Uani 1 1 d . .
Cl5 Cl 0.04204(10) 0.18237(7) -0.14539(5) 0.0616(3) Uani 1 1 d . .
Cl6 Cl -0.25655(11) 0.12651(6) -0.12615(5) 0.0548(3) Uani 1 1 d . .
Ru1 Ru 0.49158(3) 0.20446(2) 0.47046(2) 0.03631(9) Uani 1 1 d . .
Ru2 Ru 0.15657(3) 0.16460(2) 0.12635(2) 0.03573(9) Uani 1 1 d . .
Ru3 Ru -0.17124(3) 0.14678(2) -0.22603(2) 0.03632(9) Uani 1 1 d . .

loop_
_atom_site_aniso_label
_atom_site_aniso_U_11
_atom_site_aniso_U_22
_atom_site_aniso_U_33
_atom_site_aniso_U_23
_atom_site_aniso_U_13
_atom_site_aniso_U_12
C1 0.048(2) 0.044(2) 0.048(2) -0.0080(18) -0.0005(18) 0.0067(18)
C2 0.052(3) 0.039(2) 0.076(3) -0.011(2) 0.017(2) -0.0102(19)
C3 0.071(3) 0.033(2) 0.099(4) 0.028(2) 0.028(3) 0.006(2)
C4 0.069(3) 0.042(2) 0.085(3) 0.023(2) 0.014(2) 0.029(2)
C5 0.049(2) 0.034(2) 0.059(2) -0.0009(18) 0.0112(19) 0.0108(17)
C6 0.050(2) 0.040(2) 0.0365(19) -0.0027(16) 0.0062(17) 0.0068(17)
C7 0.059(3) 0.067(3) 0.119(4) -0.016(3) 0.032(3) -0.020(3)
C8 0.050(3) 0.053(3) 0.084(3) 0.001(2) 0.021(2) 0.012(2)
C9 0.060(4) 0.187(8) 0.195(8) 0.068(7) 0.032(4) 0.066(5)
C10 0.082(4) 0.142(6) 0.121(5) -0.003(5) 0.057(4) -0.004(4)
C11 0.043(2) 0.034(2) 0.048(2) 0.0097(17) 0.0088(17) 0.0080(16)
C12 0.048(2) 0.047(2) 0.060(2) 0.018(2) 0.0149(19) 0.0106(18)
C13 0.066(3) 0.062(3) 0.074(3) 0.020(2) 0.035(2) 0.009(2)
C14 0.068(3) 0.075(3) 0.082(3) 0.033(3) 0.027(3) 0.002(3)
C15 0.073(3) 0.076(4) 0.119(4) 0.063(3) 0.022(3) 0.016(3)
C16 0.059(3) 0.037(2) 0.110(4) 0.025(2) 0.031(3) 0.017(2)
C17 0.050(2) 0.083(3) 0.051(2) 0.003(2) 0.016(2) 0.020(2)
C18 0.042(2) 0.069(3) 0.066(3) -0.001(2) 0.006(2) 0.012(2)
C19 0.048(3) 0.134(6) 0.118(5) -0.001(4) 0.010(3) 0.020(3)
C20 0.059(4) 0.162(7) 0.146(6) 0.011(5) 0.036(4) 0.044(4)
C21 0.088(4) 0.161(7) 0.091(4) 0.003(4) 0.040(4) 0.059(4)
C22 0.071(4) 0.172(7) 0.111(5) -0.066(5) 0.024(3) 0.030(4)
C23 0.054(2) 0.057(3) 0.0309(19) -0.0091(18) -0.0040(17) 0.005(2)
C24 0.053(2) 0.051(3) 0.044(2) -0.0184(19) 0.0086(19) -0.015(2)
C25 0.071(3) 0.037(2) 0.058(3) -0.0016(19) 0.018(2) -0.004(2)
C26 0.069(3) 0.036(2) 0.064(3) 0.003(2) 0.016(2) 0.017(2)
C27 0.054(2) 0.036(2) 0.047(2) -0.0037(17) 0.0175(18) 0.0082(17)
C28 0.061(3) 0.045(2) 0.0321(19) 0.0008(17) 0.0109(18) 0.0054(19)
C29 0.055(3) 0.099(4) 0.081(3) -0.037(3) 0.019(3) -0.023(3)
C30 0.054(3) 0.047(3) 0.091(3) -0.003(2) 0.022(2) 0.008(2)
C31 0.066(4) 0.100(5) 0.184(7) 0.029(5) 0.030(4) 0.040(3)
C32 0.103(5) 0.119(5) 0.120(5) -0.035(4) 0.073(4) -0.028(4)
C33 0.057(2) 0.057(3) 0.110(3) 0.040(2) 0.045(2) 0.027(2)
C34 0.061(3) 0.070(3) 0.123(4) 0.049(3) 0.045(3) 0.025(2)
C35 0.086(3) 0.107(4) 0.153(5) 0.061(4) 0.066(3) 0.027(3)
C36 0.094(4) 0.110(4) 0.190(5) 0.087(4) 0.072(4) 0.025(3)
C37 0.101(4) 0.112(4) 0.187(5) 0.099(4) 0.063(4) 0.026(3)
C38 0.081(3) 0.075(3) 0.162(5) 0.057(3) 0.058(3) 0.035(3)
C39 0.050(2) 0.104(4) 0.062(3) 0.015(3) 0.025(2) 0.032(2)
C40 0.055(3) 0.121(4) 0.088(3) 0.018(3) 0.011(2) 0.033(3)
C41 0.069(4) 0.202(6) 0.163(6) 0.022(5) 0.013(4) 0.041(4)
C42 0.076(4) 0.223(7) 0.191(7) -0.005(6) 0.033(4) 0.071(4)
C43 0.098(4) 0.231(7) 0.171(6) -0.011(6) 0.077(4) 0.045(5)
C44 0.104(4) 0.195(6) 0.147(5) -0.036(5) 0.037(4) 0.055(4)
C45 0.052(2) 0.056(3) 0.0311(18) -0.0019(17) -0.0006(16) 0.0165(19)
C46 0.047(2) 0.049(2) 0.046(2) -0.0060(19) 0.0081(18) -0.0013(18)
C47 0.076(3) 0.030(2) 0.056(2) 0.0027(18) 0.022(2) 0.005(2)
C48 0.073(3) 0.042(2) 0.053(2) -0.0006(19) 0.015(2) 0.025(2)
C49 0.051(2) 0.049(2) 0.046(2) -0.0017(18) 0.0158(18) 0.0152(19)
C50 0.061(3) 0.048(2) 0.0307(18) 0.0023(17) 0.0121(17) 0.0079(19)
C51 0.059(3) 0.076(4) 0.088(4) -0.018(3) 0.019(3) -0.012(3)
C52 0.054(3) 0.080(4) 0.073(3) -0.010(3) 0.022(2) 0.009(2)
C53 0.082(4) 0.128(6) 0.202(8) 0.030(6) 0.042(5) 0.064(4)
C54 0.079(4) 0.229(10) 0.092(4) -0.006(5) 0.052(4) -0.003(5)
C55 0.044(2) 0.039(2) 0.056(2) 0.0121(18) 0.0110(18) 0.0073(17)
C56 0.050(2) 0.050(3) 0.074(3) 0.020(2) 0.018(2) 0.0076(19)
C57 0.063(3) 0.082(4) 0.101(4) 0.034(3) 0.035(3) 0.007(3)
C58 0.083(4) 0.067(4) 0.147(5) 0.052(4) 0.046(4) 0.011(3)
C59 0.079(4) 0.059(3) 0.138(5) 0.053(3) 0.039(3) 0.019(3)
C60 0.068(3) 0.047(3) 0.102(4) 0.023(3) 0.029(3) 0.012(2)
C61 0.057(2) 0.077(3) 0.059(2) 0.010(2) 0.025(2) 0.026(2)
C62 0.060(3) 0.114(4) 0.071(3) -0.005(3) 0.010(2) 0.035(3)
C63 0.078(4) 0.193(6) 0.109(4) -0.017(4) 0.005(3) 0.059(4)
C64 0.090(4) 0.240(7) 0.113(4) -0.003(5) 0.023(3) 0.091(4)
C65 0.105(4) 0.237(7) 0.102(4) 0.006(5) 0.050(3) 0.076(4)
C66 0.093(4) 0.177(6) 0.105(4) -0.024(4) 0.033(3) 0.048(4)
O1 0.0608(19) 0.0491(17) 0.0553(17) -0.0143(14) -0.0014(13) 0.0117(14)
O2 0.074(2) 0.0473(18) 0.0595(18) -0.0108(14) -0.0107(15) 0.0106(15)
O3 0.076(2) 0.0565(19) 0.0438(16) -0.0033(14) -0.0068(14) 0.0100(15)
P1 0.0385(5) 0.0337(5) 0.0356(5) 0.0009(4) 0.0050(4) 0.0070(4)
P2 0.0372(5) 0.0347(5) 0.0372(5) 0.0056(4) 0.0048(4) 0.0063(4)
P3 0.0421(5) 0.0332(5) 0.0324(5) 0.0048(4) 0.0049(4) 0.0072(4)
Cl1 0.0459(6) 0.0645(7) 0.0509(6) 0.0082(5) -0.0111(4) 0.0066(5)
Cl2 0.0733(7) 0.0972(9) 0.0384(5) 0.0219(6) 0.0181(5) 0.0191(6)
Cl3 0.0450(6) 0.0657(7) 0.0469(5) 0.0042(5) -0.0104(4) 0.0088(5)
Cl4 0.0675(6) 0.0546(6) 0.0380(5) 0.0092(4) 0.0137(5) 0.0073(5)
Cl5 0.0505(6) 0.0842(8) 0.0471(6) 0.0119(5) -0.0033(4) 0.0235(6)
Cl6 0.0775(7) 0.0467(6) 0.0488(5) 0.0188(5) 0.0252(5) 0.0150(5)
Ru1 0.03970(17) 0.03532(17) 0.03238(15) 0.01062(12) 0.00299(12) 0.00677(12)
Ru2 0.04044(17) 0.03293(17) 0.03041(15) 0.00483(12) 0.00161(12) 0.00580(12)
Ru3 0.04266(17) 0.03422(17) 0.03305(15) 0.00899(12) 0.00654(12) 0.01114(12)

loop_
_atom_type_symbol
_atom_type_description
_atom_type_scat_dispersion_real
_atom_type_scat_dispersion_imag
_atom_type_scat_source
C C 0.0033 0.0016 'International Tables Vol C Tables 4.2.6.8 and 6.1.1.4'
H H 0 0 'International Tables Vol C Tables 4.2.6.8 and 6.1.1.4'
O O 0.0106 0.006 'International Tables Vol C Tables 4.2.6.8 and 6.1.1.4'
P P 0.1023 0.0942 'International Tables Vol C Tables 4.2.6.8 and 6.1.1.4'
Cl Cl 0.1484 0.1585 'International Tables Vol C Tables 4.2.6.8 and 6.1.1.4'
Ru Ru -1.2594 0.8363 'International Tables Vol C Tables 4.2.6.8 and 6.1.1.4'

loop_
_geom_angle_atom_site_label_1
_geom_angle_atom_site_label_2
_geom_angle_atom_site_label_3
_geom_angle
C2 C1 H1 119.5
C2 C1 C6 121.0(4)
C2 C1 Ru1 71.6(2)
C6 C1 H1 119.5
C6 C1 Ru1 72.1(2)
Ru1 C1 H1 129.3
C1 C2 C3 117.5(4)
C1 C2 C7 120.8(4)
C1 C2 Ru1 70.8(2)
C3 C2 C7 121.7(4)
C3 C2 Ru1 71.1(2)
C7 C2 Ru1 128.9(3)
C2 C3 H3 119.4
C2 C3 Ru1 71.1(2)
C4 C3 C2 121.3(4)
C4 C3 H3 119.4
C4 C3 Ru1 72.7(2)
Ru1 C3 H3 129.4
C3 C4 H4 119.3
C3 C4 C5 121.4(4)
C3 C4 Ru1 70.8(2)
C5 C4 H4 119.3
C5 C4 Ru1 71.9(2)
Ru1 C4 H4 130.9
C4 C5 C8 122.8(4)
C4 C5 Ru1 70.8(2)
C6 C5 C4 117.8(4)
C6 C5 C8 119.4(3)
C6 C5 Ru1 70.8(2)
C8 C5 Ru1 130.1(3)
C1 C6 H6 119.5
C1 C6 Ru1 70.2(2)
C5 C6 C1 121.0(3)
C5 C6 H6 119.5
C5 C6 Ru1 72.6(2)
Ru1 C6 H6 130.4
C2 C7 H7A 109.5
C2 C7 H7B 109.5
C2 C7 H7C 109.5
H7A C7 H7B 109.5
H7A C7 H7C 109.5
H7B C7 H7C 109.5
C5 C8 H8 108.1
C5 C8 C9 112.5(4)
C9 C8 H8 108.1
C10 C8 C5 110.1(4)
C10 C8 H8 108.1
C10 C8 C9 110.0(5)
C8 C9 H9A 109.5
C8 C9 H9B 109.5
C8 C9 H9C 109.5
H9A C9 H9B 109.5
H9A C9 H9C 109.5
H9B C9 H9C 109.5
C8 C10 H10A 109.5
C8 C10 H10B 109.5
C8 C10 H10C 109.5
H10A C10 H10B 109.5
H10A C10 H10C 109.5
H10B C10 H10C 109.5
C12 C11 H11 107.6
C12 C11 C16 108.5(3)
C12 C11 P1 110.1(2)
C16 C11 H11 107.6
C16 C11 P1 115.3(3)
P1 C11 H11 107.6
C11 C12 H12A 109.2
C11 C12 H12B 109.2
H12A C12 H12B 107.9
C13 C12 C11 111.9(3)
C13 C12 H12A 109.2
C13 C12 H12B 109.2
C12 C13 H13A 109.5
C12 C13 H13B 109.5
H13A C13 H13B 108.1
C14 C13 C12 110.8(4)
C14 C13 H13A 109.5
C14 C13 H13B 109.5
C13 C14 H14A 109.2
C13 C14 H14B 109.2
C13 C14 C15 112.0(4)
H14A C14 H14B 107.9
C15 C14 H14A 109.2
C15 C14 H14B 109.2
C14 C15 H15A 109.2
C14 C15 H15B 109.2
H15A C15 H15B 107.9
C16 C15 C14 112.0(4)
C16 C15 H15A 109.2
C16 C15 H15B 109.2
C11 C16 H16A 109.3
C11 C16 H16B 109.3
C15 C16 C11 111.7(4)
C15 C16 H16A 109.3
C15 C16 H16B 109.3
H16A C16 H16B 107.9
C18 C17 H17 101.1
C18 C17 P1 115.4(3)
C22 C17 H17 101.1
C22 C17 C18 116.6(4)
C22 C17 P1 117.3(4)
P1 C17 H17 101.1
C17 C18 H18A 109.1
C17 C18 H18B 109.1
C17 C18 C19 112.7(4)
H18A C18 H18B 107.8
C19 C18 H18A 109.1
C19 C18 H18B 109.1
C18 C19 H19A 108.1
C18 C19 H19B 108.1
H19A C19 H19B 107.3
C20 C19 C18 116.8(5)
C20 C19 H19A 108.1
C20 C19 H19B 108.1
C19 C20 H20A 108.2
C19 C20 H20B 108.2
C19 C20 C21 116.4(5)
H20A C20 H20B 107.4
C21 C20 H20A 108.2
C21 C20 H20B 108.2
C20 C21 H21A 108.6
C20 C21 H21B 108.6
C20 C21 C22 114.6(5)
H21A C21 H21B 107.6
C22 C21 H21A 108.6
C22 C21 H21B 108.6
C17 C22 C21 113.6(5)
C17 C22 H22A 108.9
C17 C22 H22B 108.9
C21 C22 H22A 108.9
C21 C22 H22B 108.9
H22A C22 H22B 107.7
C24 C23 H23 119.4
C24 C23 Ru2 72.0(2)
C28 C23 H23 119.4
C28 C23 C24 121.2(4)
C28 C23 Ru2 71.7(2)
Ru2 C23 H23 129.3
C23 C24 C25 116.8(4)
C23 C24 C29 122.6(4)
C23 C24 Ru2 70.4(2)
C25 C24 C29 120.6(4)
C25 C24 Ru2 72.5(2)
C29 C24 Ru2 127.4(3)
C24 C25 H25 119.0
C24 C25 Ru2 70.0(2)
C26 C25 C24 122.0(4)
C26 C25 H25 119.0
C26 C25 Ru2 73.0(2)
Ru2 C25 H25 130.9
C25 C26 H26 119.2
C25 C26 C27 121.6(4)
C25 C26 Ru2 71.7(2)
C27 C26 H26 119.2
C27 C26 Ru2 70.2(2)
Ru2 C26 H26 132.1
C26 C27 C30 122.6(4)
C26 C27 Ru2 72.6(2)
C28 C27 C26 117.0(4)
C28 C27 C30 120.2(4)
C28 C27 Ru2 70.4(2)
C30 C27 Ru2 130.4(3)
C23 C28 H28 119.4
C23 C28 Ru2 70.8(2)
C27 C28 C23 121.2(4)
C27 C28 H28 119.4
C27 C28 Ru2 72.5(2)
Ru2 C28 H28 130.0
C24 C29 H29A 109.5
C24 C29 H29B 109.5
C24 C29 H29C 109.5
H29A C29 H29B 109.5
H29A C29 H29C 109.5
H29B C29 H29C 109.5
C27 C30 H30 107.3
C27 C30 C31 113.5(4)
C31 C30 H30 107.3
C32 C30 C27 109.8(4)
C32 C30 H30 107.3
C32 C30 C31 111.4(5)
C30 C31 H31A 109.5
C30 C31 H31B 109.5
C30 C31 H31C 109.5
H31A C31 H31B 109.5
H31A C31 H31C 109.5
H31B C31 H31C 109.5
C30 C32 H32A 109.5
C30 C32 H32B 109.5
C30 C32 H32C 109.5
H32A C32 H32B 109.5
H32A C32 H32C 109.5
H32B C32 H32C 109.5
C34 C33 H33 106.6
C34 C33 P2 111.3(3)
C38 C33 H33 106.6
C38 C33 C34 109.8(4)
C38 C33 P2 115.4(3)
P2 C33 H33 106.6
C33 C34 H34A 109.7
C33 C34 H34B 109.7
C33 C34 C35 110.0(4)
H34A C34 H34B 108.2
C35 C34 H34A 109.7
C35 C34 H34B 109.7
C34 C35 H35A 109.2
C34 C35 H35B 109.2
H35A C35 H35B 107.9
C36 C35 C34 111.9(5)
C36 C35 H35A 109.2
C36 C35 H35B 109.2
C35 C36 H36A 109.3
C35 C36 H36B 109.3
C35 C36 C37 111.8(5)
H36A C36 H36B 107.9
C37 C36 H36A 109.3
C37 C36 H36B 109.3
C36 C37 H37A 109.6
C36 C37 H37B 109.6
C36 C37 C38 110.3(5)
H37A C37 H37B 108.1
C38 C37 H37A 109.6
C38 C37 H37B 109.6
C33 C38 C37 109.8(5)
C33 C38 H38A 109.7
C33 C38 H38B 109.7
C37 C38 H38A 109.7
C37 C38 H38B 109.7
H38A C38 H38B 108.2
C40 C39 H39 102.1
C40 C39 P2 116.4(3)
C44 C39 H39 102.1
C44 C39 C40 114.2(5)
C44 C39 P2 116.6(4)
P2 C39 H39 102.1
C39 C40 H40A 109.5
C39 C40 H40B 109.5
C39 C40 C41 110.6(5)
H40A C40 H40B 108.1
C41 C40 H40A 109.5
C41 C40 H40B 109.5
C40 C41 H41A 108.3
C40 C41 H41B 108.3
H41A C41 H41B 107.4
C42 C41 C40 116.0(7)
C42 C41 H41A 108.3
C42 C41 H41B 108.3
C41 C42 H42A 108.8
C41 C42 H42B 108.8
C41 C42 C43 113.7(8)
H42A C42 H42B 107.7
C43 C42 H42A 108.8
C43 C42 H42B 108.8
C42 C43 H43A 109.9
C42 C43 H43B 109.9
C42 C43 C44 108.7(7)
H43A C43 H43B 108.3
C44 C43 H43A 109.9
C44 C43 H43B 109.9
C39 C44 C43 108.5(7)
C39 C44 H44A 110.0
C39 C44 H44B 110.0
C43 C44 H44A 110.0
C43 C44 H44B 110.0
H44A C44 H44B 108.4
C46 C45 H45 119.5
C46 C45 C50 121.0(3)
C46 C45 Ru3 72.3(2)
C50 C45 H45 119.5
C50 C45 Ru3 71.7(2)
Ru3 C45 H45 128.9
C45 C46 C47 116.5(3)
C45 C46 C51 121.1(4)
C45 C46 Ru3 70.2(2)
C47 C46 C51 122.4(4)
C47 C46 Ru3 72.1(2)
C51 C46 Ru3 128.7(3)
C46 C47 H47 118.7
C46 C47 Ru3 70.3(2)
C48 C47 C46 122.7(4)
C48 C47 H47 118.7
C48 C47 Ru3 73.4(2)
Ru3 C47 H47 130.4
C47 C48 H48 119.3
C47 C48 C49 121.3(4)
C47 C48 Ru3 71.4(2)
C49 C48 H48 119.3
C49 C48 Ru3 70.2(2)
Ru3 C48 H48 132.1
C48 C49 C52 122.9(4)
C48 C49 Ru3 72.9(2)
C50 C49 C48 117.5(4)
C50 C49 C52 119.6(4)
C50 C49 Ru3 70.3(2)
C52 C49 Ru3 129.4(3)
C45 C50 H50 119.6
C45 C50 Ru3 70.6(2)
C49 C50 C45 120.9(3)
C49 C50 H50 119.6
C49 C50 Ru3 72.5(2)
Ru3 C50 H50 130.0
C46 C51 H51A 109.5
C46 C51 H51B 109.5
C46 C51 H51C 109.5
H51A C51 H51B 109.5
H51A C51 H51C 109.5
H51B C51 H51C 109.5
C49 C52 H52 107.5
C49 C52 C53 113.1(4)
C53 C52 H52 107.5
C54 C52 C49 111.7(4)
C54 C52 H52 107.5
C54 C52 C53 109.3(5)
C52 C53 H53A 109.5
C52 C53 H53B 109.5
C52 C53 H53C 109.5
H53A C53 H53B 109.5
H53A C53 H53C 109.5
H53B C53 H53C 109.5
C52 C54 H54A 109.5
C52 C54 H54B 109.5
C52 C54 H54C 109.5
H54A C54 H54B 109.5
H54A C54 H54C 109.5
H54B C54 H54C 109.5
C56 C55 H55 106.9
C56 C55 P3 110.1(2)
C60 C55 H55 106.9
C60 C55 C56 109.4(3)
C60 C55 P3 116.2(3)
P3 C55 H55 106.9
C55 C56 H56A 109.6
C55 C56 H56B 109.6
H56A C56 H56B 108.1
C57 C56 C55 110.2(3)
C57 C56 H56A 109.6
C57 C56 H56B 109.6
C56 C57 H57A 109.5
C56 C57 H57B 109.5
H57A C57 H57B 108.1
C58 C57 C56 110.7(4)
C58 C57 H57A 109.5
C58 C57 H57B 109.5
C57 C58 H58A 109.4
C57 C58 H58B 109.4
C57 C58 C59 111.1(4)
H58A C58 H58B 108.0
C59 C58 H58A 109.4
C59 C58 H58B 109.4
C58 C59 H59A 109.5
C58 C59 H59B 109.5
C58 C59 C60 110.5(4)
H59A C59 H59B 108.1
C60 C59 H59A 109.5
C60 C59 H59B 109.5
C55 C60 C59 111.4(4)
C55 C60 H60A 109.3
C55 C60 H60B 109.3
C59 C60 H60A 109.3
C59 C60 H60B 109.3
H60A C60 H60B 108.0
C62 C61 H61 102.0
C62 C61 P3 115.2(3)
C66 C61 H61 102.0
C66 C61 C62 115.0(4)
C66 C61 P3 117.3(4)
P3 C61 H61 102.0
C61 C62 H62A 109.4
C61 C62 H62B 109.4
C61 C62 C63 111.4(4)
H62A C62 H62B 108.0
C63 C62 H62A 109.4
C63 C62 H62B 109.4
C62 C63 H63A 108.1
C62 C63 H63B 108.1
H63A C63 H63B 107.3
C64 C63 C62 116.8(6)
C64 C63 H63A 108.1
C64 C63 H63B 108.1
C63 C64 H64A 108.4
C63 C64 H64B 108.4
C63 C64 C65 115.7(6)
H64A C64 H64B 107.4
C65 C64 H64A 108.4
C65 C64 H64B 108.4
C64 C65 H65A 109.7
C64 C65 H65B 109.7
C64 C65 C66 110.0(5)
H65A C65 H65B 108.2
C66 C65 H65A 109.7
C66 C65 H65B 109.7
C61 C66 C65 109.5(6)
C61 C66 H66A 109.8
C61 C66 H66B 109.8
C65 C66 H66A 109.8
C65 C66 H66B 109.8
H66A C66 H66B 108.2
P1 O1 H1A 109.5
P2 O2 H2 109.5
P3 O3 H3A 109.5
C11 P1 C17 108.46(18)
C11 P1 Ru1 114.36(12)
C17 P1 Ru1 115.28(17)
O1 P1 C11 103.50(18)
O1 P1 C17 102.75(18)
O1 P1 Ru1 111.25(11)
C33 P2 Ru2 115.29(15)
C39 P2 C33 106.2(2)
C39 P2 Ru2 115.81(18)
O2 P2 C33 103.8(2)
O2 P2 C39 102.5(2)
O2 P2 Ru2 111.88(11)
C55 P3 Ru3 114.07(13)
C61 P3 C55 108.22(19)
C61 P3 Ru3 116.31(17)
O3 P3 C55 103.12(18)
O3 P3 C61 102.20(19)
O3 P3 Ru3 111.50(12)
C1 Ru1 C2 37.58(15)
C1 Ru1 C3 67.16(17)
C1 Ru1 C4 78.77(16)
C1 Ru1 C5 67.45(14)
C1 Ru1 C6 37.73(14)
C1 Ru1 P1 94.09(11)
C1 Ru1 Cl1 150.73(11)
C1 Ru1 Cl2 121.43(11)
C2 Ru1 C3 37.84(16)
C2 Ru1 C4 67.36(17)
C2 Ru1 C5 80.72(15)
C2 Ru1 C6 68.05(15)
C2 Ru1 P1 114.93(12)
C2 Ru1 Cl1 159.33(13)
C2 Ru1 Cl2 91.19(12)
C3 Ru1 C4 36.57(16)
C3 Ru1 C5 67.24(15)
C3 Ru1 C6 78.94(16)
C3 Ru1 P1 151.49(12)
C3 Ru1 Cl1 121.50(13)
C3 Ru1 Cl2 87.64(13)
C4 Ru1 C5 37.38(15)
C4 Ru1 P1 164.24(12)
C4 Ru1 Cl1 93.88(13)
C4 Ru1 Cl2 111.41(12)
C5 Ru1 P1 126.88(10)
C5 Ru1 Cl1 89.45(11)
C5 Ru1 Cl2 148.33(10)
C6 Ru1 C4 66.17(15)
C6 Ru1 C5 36.65(13)
C6 Ru1 P1 99.61(10)
C6 Ru1 Cl1 113.43(10)
C6 Ru1 Cl2 158.66(10)
P1 Ru1 Cl1 85.51(4)
P1 Ru1 Cl2 84.32(4)
Cl2 Ru1 Cl1 87.71(4)
C23 Ru2 C24 37.61(15)
C23 Ru2 C25 66.38(16)
C23 Ru2 C26 77.92(16)
C23 Ru2 C27 67.70(15)
C23 Ru2 C28 37.52(14)
C23 Ru2 P2 92.55(11)
C23 Ru2 Cl3 148.55(11)
C23 Ru2 Cl4 123.88(11)
C24 Ru2 C25 37.48(16)
C24 Ru2 C26 66.41(16)
C24 Ru2 C27 80.84(15)
C24 Ru2 P2 113.29(13)
C24 Ru2 Cl3 162.08(13)
C24 Ru2 Cl4 92.88(11)
C25 Ru2 C26 35.36(15)
C25 Ru2 P2 149.93(12)
C25 Ru2 Cl3 124.67(12)
C25 Ru2 Cl4 88.66(11)
C26 Ru2 P2 163.92(11)
C26 Ru2 Cl3 96.73(12)
C26 Ru2 Cl4 110.16(11)
C27 Ru2 C25 66.31(15)
C27 Ru2 C26 37.26(14)
C27 Ru2 P2 127.04(10)
C27 Ru2 Cl3 89.15(11)
C27 Ru2 Cl4 146.35(10)
C28 Ru2 C24 67.95(14)
C28 Ru2 C25 77.92(15)
C28 Ru2 C26 65.89(14)
C28 Ru2 C27 37.16(13)
C28 Ru2 P2 98.68(10)
C28 Ru2 Cl3 111.90(11)
C28 Ru2 Cl4 160.59(11)
P2 Ru2 Cl3 84.60(4)
P2 Ru2 Cl4 85.89(3)
Cl4 Ru2 Cl3 87.24(4)
C45 Ru3 C46 37.44(14)
C45 Ru3 C47 66.35(15)
C45 Ru3 C48 78.03(15)
C45 Ru3 C49 67.91(14)
C45 Ru3 C50 37.75(13)
C45 Ru3 P3 93.65(11)
C45 Ru3 Cl5 149.77(11)
C45 Ru3 Cl6 123.26(10)
C46 Ru3 C47 37.60(15)
C46 Ru3 C48 66.44(15)
C46 Ru3 C49 80.62(14)
C46 Ru3 P3 114.77(11)
C46 Ru3 Cl5 160.27(11)
C46 Ru3 Cl6 93.41(10)
C47 Ru3 C48 35.19(14)
C47 Ru3 P3 151.59(11)
C47 Ru3 Cl5 122.69(11)
C47 Ru3 Cl6 90.51(10)
C48 Ru3 P3 163.76(11)
C48 Ru3 Cl5 95.27(12)
C48 Ru3 Cl6 112.33(11)
C49 Ru3 C47 65.79(15)
C49 Ru3 C48 36.89(14)
C49 Ru3 P3 127.00(11)
C49 Ru3 Cl5 88.93(11)
C49 Ru3 Cl6 148.24(11)
C50 Ru3 C46 67.89(14)
C50 Ru3 C47 77.74(14)
C50 Ru3 C48 65.82(14)
C50 Ru3 C49 37.29(14)
C50 Ru3 P3 99.07(11)
C50 Ru3 Cl5 112.58(11)
C50 Ru3 Cl6 160.64(11)
P3 Ru3 Cl5 84.89(4)
P3 Ru3 Cl6 83.91(3)
Cl6 Ru3 Cl5 86.69(4)

loop_
_geom_bond_atom_site_label_1
_geom_bond_atom_site_label_2
_geom_bond_distance
C1 H1 0.9300
C1 C2 1.409(6)
C1 C6 1.419(5)
C1 Ru1 2.182(4)
C2 C3 1.421(6)
C2 C7 1.505(6)
C2 Ru1 2.192(4)
C3 H3 0.9300
C3 C4 1.383(6)
C3 Ru1 2.192(4)
C4 H4 0.9300
C4 C5 1.425(6)
C4 Ru1 2.216(4)
C5 C6 1.396(5)
C5 C8 1.525(5)
C5 Ru1 2.230(4)
C6 H6 0.9300
C6 Ru1 2.207(3)
C7 H7A 0.9600
C7 H7B 0.9600
C7 H7C 0.9600
C8 H8 0.9800
C8 C9 1.534(7)
C8 C10 1.505(7)
C9 H9A 0.9600
C9 H9B 0.9600
C9 H9C 0.9600
C10 H10A 0.9600
C10 H10B 0.9600
C10 H10C 0.9600
C11 H11 0.9800
C11 C12 1.526(5)
C11 C16 1.528(5)
C11 P1 1.833(3)
C12 H12A 0.9700
C12 H12B 0.9700
C12 C13 1.512(5)
C13 H13A 0.9700
C13 H13B 0.9700
C13 C14 1.497(6)
C14 H14A 0.9700
C14 H14B 0.9700
C14 C15 1.527(6)
C15 H15A 0.9700
C15 H15B 0.9700
C15 C16 1.521(6)
C16 H16A 0.9700
C16 H16B 0.9700
C17 H17 0.9800
C17 C18 1.503(6)
C17 C22 1.444(7)
C17 P1 1.834(4)
C18 H18A 0.9700
C18 H18B 0.9700
C18 C19 1.525(6)
C19 H19A 0.9700
C19 H19B 0.9700
C19 C20 1.417(9)
C20 H20A 0.9700
C20 H20B 0.9700
C20 C21 1.467(8)
C21 H21A 0.9700
C21 H21B 0.9700
C21 C22 1.521(7)
C22 H22A 0.9700
C22 H22B 0.9700
C23 H23 0.9300
C23 C24 1.413(6)
C23 C28 1.407(5)
C23 Ru2 2.181(4)
C24 C25 1.426(6)
C24 C29 1.499(6)
C24 Ru2 2.202(4)
C25 H25 0.9300
C25 C26 1.363(6)
C25 Ru2 2.236(4)
C26 H26 0.9300
C26 C27 1.429(5)
C26 Ru2 2.252(4)
C27 C28 1.407(5)
C27 C30 1.517(6)
C27 Ru2 2.220(4)
C28 H28 0.9300
C28 Ru2 2.193(3)
C29 H29A 0.9600
C29 H29B 0.9600
C29 H29C 0.9600
C30 H30 0.9800
C30 C31 1.556(7)
C30 C32 1.514(7)
C31 H31A 0.9600
C31 H31B 0.9600
C31 H31C 0.9600
C32 H32A 0.9600
C32 H32B 0.9600
C32 H32C 0.9600
C33 H33 0.9800
C33 C34 1.503(6)
C33 C38 1.497(6)
C33 P2 1.851(4)
C34 H34A 0.9700
C34 H34B 0.9700
C34 C35 1.553(6)
C35 H35A 0.9700
C35 H35B 0.9700
C35 C36 1.404(8)
C36 H36A 0.9700
C36 H36B 0.9700
C36 C37 1.532(7)
C37 H37A 0.9700
C37 H37B 0.9700
C37 C38 1.553(7)
C38 H38A 0.9700
C38 H38B 0.9700
C39 H39 0.9800
C39 C40 1.485(6)
C39 C44 1.429(8)
C39 P2 1.829(4)
C40 H40A 0.9700
C40 H40B 0.9700
C40 C41 1.549(8)
C41 H41A 0.9700
C41 H41B 0.9700
C41 C42 1.393(11)
C42 H42A 0.9700
C42 H42B 0.9700
C42 C43 1.409(10)
C43 H43A 0.9700
C43 H43B 0.9700
C43 C44 1.630(9)
C44 H44A 0.9700
C44 H44B 0.9700
C45 H45 0.9300
C45 C46 1.408(5)
C45 C50 1.415(5)
C45 Ru3 2.179(3)
C46 C47 1.430(5)
C46 C51 1.500(5)
C46 Ru3 2.207(4)
C47 H47 0.9300
C47 C48 1.356(6)
C47 Ru3 2.231(4)
C48 H48 0.9300
C48 C49 1.417(6)
C48 Ru3 2.256(4)
C49 C50 1.412(5)
C49 C52 1.517(6)
C49 Ru3 2.222(4)
C50 H50 0.9300
C50 Ru3 2.193(3)
C51 H51A 0.9600
C51 H51B 0.9600
C51 H51C 0.9600
C52 H52 0.9800
C52 C53 1.570(7)
C52 C54 1.501(7)
C53 H53A 0.9600
C53 H53B 0.9600
C53 H53C 0.9600
C54 H54A 0.9600
C54 H54B 0.9600
C54 H54C 0.9600
C55 H55 0.9800
C55 C56 1.532(5)
C55 C60 1.502(6)
C55 P3 1.839(4)
C56 H56A 0.9700
C56 H56B 0.9700
C56 C57 1.532(6)
C57 H57A 0.9700
C57 H57B 0.9700
C57 C58 1.489(8)
C58 H58A 0.9700
C58 H58B 0.9700
C58 C59 1.517(7)
C59 H59A 0.9700
C59 H59B 0.9700
C59 C60 1.536(6)
C60 H60A 0.9700
C60 H60B 0.9700
C61 H61 0.9800
C61 C62 1.473(6)
C61 C66 1.438(7)
C61 P3 1.823(4)
C62 H62A 0.9700
C62 H62B 0.9700
C62 C63 1.549(7)
C63 H63A 0.9700
C63 H63B 0.9700
C63 C64 1.369(9)
C64 H64A 0.9700
C64 H64B 0.9700
C64 C65 1.484(8)
C65 H65A 0.9700
C65 H65B 0.9700
C65 C66 1.585(8)
C66 H66A 0.9700
C66 H66B 0.9700
O1 H1A 0.8200
O1 P1 1.600(3)
O2 H2 0.8200
O2 P2 1.602(3)
O3 H3A 0.8200
O3 P3 1.612(3)
P1 Ru1 2.3379(9)
P2 Ru2 2.3304(9)
P3 Ru3 2.3445(10)
Cl1 Ru1 2.4323(10)
Cl2 Ru1 2.3943(10)
Cl3 Ru2 2.4320(10)
Cl4 Ru2 2.4198(9)
Cl5 Ru3 2.4296(10)
Cl6 Ru3 2.4072(9)
